data_1572981
loop_
_publ_author_name
'Zhang, Zixuan'
'Wu, Jin'
'Lu, Haipeng'

_publ_section_title
;
 Deciphering the electronic and structural origin of chiroptical activity
 of chiral 2D perovskites.
;
_journal_issue 48
_journal_name_full 'Chemical science'
_journal_page_first 20440
_journal_page_last 20447
_journal_paper_doi 10.1039/d4sc04915b
_journal_volume 15
_journal_year 2024
_chemical_absolute_configuration R
_chemical_formula_moiety 'I4 Pb, 2(C8 H11 Cl N)'
_chemical_formula_sum 'C16 H22 Cl2 I4 N2 Pb'
_chemical_formula_weight 1028.04
_space_group_crystal_system monoclinic
_space_group_IT_number 4
_space_group_name_Hall 'P 2yb'
_space_group_name_H-M_alt 'P 1 21 1'
_atom_sites_solution_hydrogens geom
_atom_sites_solution_primary dual
_audit_creation_date 2024-03-11
_audit_creation_method
;
Olex2 1.2
(compiled 2018.05.29 svn.r3508 for OlexSys, GUI svn.r5506)
;
_audit_update_record
;
2024-04-16 deposited with the CCDC.	2024-10-30 downloaded from the CCDC.
;
_cell_angle_alpha 90
_cell_angle_beta 98.856(2)
_cell_angle_gamma 90
_cell_formula_units_Z 2
_cell_length_a 9.1762(2)
_cell_length_b 8.18250(10)
_cell_length_c 17.4483(3)
_cell_measurement_reflns_used 6261
_cell_measurement_temperature 99.99(10)
_cell_measurement_theta_max 29.7670
_cell_measurement_theta_min 2.3670
_cell_volume 1294.47(4)
_computing_cell_refinement 'CrysAlisPro 1.171.43.90 (Rigaku OD, 2023)'
_computing_data_collection 'CrysAlisPro 1.171.43.90 (Rigaku OD, 2023)'
_computing_data_reduction 'CrysAlisPro 1.171.43.90 (Rigaku OD, 2023)'
_computing_molecular_graphics 'Olex2 (Dolomanov et al., 2009)'
_computing_publication_material 'Olex2 (Dolomanov et al., 2009)'
_computing_structure_refinement 'ShelXL (Sheldrick, 2015)'
_computing_structure_solution 'ShelXT (Sheldrick, 2015)'
_diffrn_ambient_environment N~2~
_diffrn_ambient_temperature 99.99(10)
_diffrn_detector 'CCD plate'
_diffrn_detector_area_resol_mean 10.3577
_diffrn_detector_type Atlas
_diffrn_measured_fraction_theta_full 0.998
_diffrn_measured_fraction_theta_max 0.999
_diffrn_measurement_details
;
List of Runs (angles in degrees, time in seconds):

  # Type    Start    End  Width  t~exp~   \w     \q     \k     \f   Frames
#--------------------------------------------------------------------------
  1  \w    -85.00  10.00   1.00    5.00    --  -15.31 -57.00-120.00   95
  2  \w    -36.00  48.00   1.00    5.00    --   15.85 -77.00  30.00   84
  3  \w    -10.00  89.00   1.00    5.00    --   15.85  57.00-180.00   99
;
_diffrn_measurement_device 'four-circle diffractometer'
_diffrn_measurement_device_type 'SuperNova, Dual, Cu at home/near, Atlas'
_diffrn_measurement_method '\w scans'
_diffrn_orient_matrix_type 'CrysAlisPro convention (1999,Acta A55,543-557)'
_diffrn_orient_matrix_UB_11 0.0699634000
_diffrn_orient_matrix_UB_12 0.0386978000
_diffrn_orient_matrix_UB_13 0.0071183000
_diffrn_orient_matrix_UB_21 -0.0069495000
_diffrn_orient_matrix_UB_22 0.0085217000
_diffrn_orient_matrix_UB_23 0.0397196000
_diffrn_orient_matrix_UB_31 0.0342997000
_diffrn_orient_matrix_UB_32 -0.0771316000
_diffrn_orient_matrix_UB_33 0.0079498000
_diffrn_radiation_monochromator mirror
_diffrn_radiation_probe x-ray
_diffrn_radiation_type MoK\a
_diffrn_radiation_wavelength 0.71073
_diffrn_reflns_av_R_equivalents 0.0250
_diffrn_reflns_av_unetI/netI 0.0397
_diffrn_reflns_Laue_measured_fraction_full 0.998
_diffrn_reflns_Laue_measured_fraction_max 0.999
_diffrn_reflns_limit_h_max 11
_diffrn_reflns_limit_h_min -11
_diffrn_reflns_limit_k_max 10
_diffrn_reflns_limit_k_min -8
_diffrn_reflns_limit_l_max 22
_diffrn_reflns_limit_l_min -21
_diffrn_reflns_number 8228
_diffrn_reflns_point_group_measured_fraction_full 0.865
_diffrn_reflns_point_group_measured_fraction_max 0.843
_diffrn_reflns_theta_full 25.242
_diffrn_reflns_theta_max 26.729
_diffrn_reflns_theta_min 2.363
_diffrn_source 'micro-focus sealed X-ray tube'
_diffrn_source_type 'SuperNova (Mo) X-ray Source'
_diffrn_standards_number 0
_exptl_absorpt_coefficient_mu 11.497
_exptl_absorpt_correction_T_max 1.00000
_exptl_absorpt_correction_T_min 0.62291
_exptl_absorpt_correction_type multi-scan
_exptl_absorpt_process_details
;
CrysAlisPro 1.171.43.90 (Rigaku Oxford Diffraction, 2023)
Empirical absorption correction using spherical harmonics,
implemented in SCALE3 ABSPACK scaling algorithm.
;
_exptl_crystal_colour orange
_exptl_crystal_colour_primary orange
_exptl_crystal_density_diffrn 2.638
_exptl_crystal_description plate
_exptl_crystal_F_000 920
_exptl_crystal_size_max 0.07
_exptl_crystal_size_mid 0.04
_exptl_crystal_size_min 0.03
_refine_diff_density_max 0.713
_refine_diff_density_min -1.229
_refine_diff_density_rms 0.183
_refine_ls_abs_structure_details
;
 Flack x determined using 1563 quotients [(I+)-(I-)]/[(I+)+(I-)]
 (Parsons, Flack and Wagner, Acta Cryst. B69 (2013) 249-259).
;
_refine_ls_abs_structure_Flack -0.020(4)
_refine_ls_extinction_method none
_refine_ls_goodness_of_fit_ref 0.999
_refine_ls_hydrogen_treatment constr
_refine_ls_matrix_type full
_refine_ls_number_parameters 230
_refine_ls_number_reflns 4650
_refine_ls_number_restraints 31
_refine_ls_restrained_S_all 0.996
_refine_ls_R_factor_all 0.0244
_refine_ls_R_factor_gt 0.0227
_refine_ls_shift/su_max 0.000
_refine_ls_shift/su_mean 0.000
_refine_ls_structure_factor_coef Fsqd
_refine_ls_weighting_details 'w=1/[\s^2^(Fo^2^)+(0.0171P)^2^] where P=(Fo^2^+2Fc^2^)/3'
_refine_ls_weighting_scheme calc
_refine_ls_wR_factor_gt 0.0465
_refine_ls_wR_factor_ref 0.0473
_reflns_Friedel_coverage 0.575
_reflns_Friedel_fraction_full 0.710
_reflns_Friedel_fraction_max 0.664
_reflns_number_gt 4462
_reflns_number_total 4650
_reflns_threshold_expression 'I > 2\s(I)'
_cod_data_source_file d4sc04915b2.cif
_cod_data_source_block pbi-3-cl-mba
_cod_depositor_comments 'Adding full bibliography for 1572979--1572983.cif.'
_cod_database_code 1572981
_shelx_shelxl_version_number 2018/3
_chemical_oxdiff_formula 'C N Pb I Cl'
_shelx_space_group_comment
;
The symmetry employed for this shelxl refinement is uniquely defined
by the following loop, which should always be used as a source of
symmetry information in preference to the above space-group names.
They are only intended as comments.
;
_shelx_estimated_absorpt_t_max 0.724
_shelx_estimated_absorpt_t_min 0.500
_diffrn_oxdiff_digest_frames
;
01e4d7bfd09560c9b472123072d07cd3320002831c0
;
_reflns_odcompleteness_completeness 99.97
_reflns_odcompleteness_iscentric 1
_reflns_odcompleteness_theta 27.04
_olex2_refinement_description
;
1. Fixed Uiso
 At 1.2 times of:
  All C(H) groups, All N(H,H,H) groups
 At 1.5 times of:
  All C(H,H,H) groups
2. Uiso/Uaniso restraints and constraints
Uanis(C00D) \\sim Ueq: with sigma of 0.001 and sigma for terminal atoms of 0.002
Uanis(C00I) \\sim Ueq: with sigma of 0.001 and sigma for terminal atoms of 0.002
Uanis(C00M) \\sim Ueq, Uanis(C00J) \\sim Ueq, Uanis(C00K) \\sim Ueq: with sigma
of 0.001 and sigma for terminal atoms of 0.002
3.a Ternary CH refined with riding coordinates:
 C00A(H00M), C00F(H00F)
3.b Aromatic/amide H refined with riding coordinates:
 C00D(H00R), C00E(H00S), C00J(H00J), C00L(H00L), C00M(H00T), C00N(H00U),
 C00P(H00P), C1(H1)
3.c Idealised Me refined as rotating group:
 N008(H00A,H00B,H00C), N009(H00H,H00I,H00K), C00C(H00N,H00O,H00Q), C00H(H00D,
 H00E,H00G)
;
_olex2_submission_special_instructions 'No special instructions were received'
_oxdiff_exptl_absorpt_empirical_details
;
Empirical correction (ABSPACK) includes:
- Absorption correction using spherical harmonics
- Frame scaling
;
_oxdiff_exptl_absorpt_empirical_full_max 1.361
_oxdiff_exptl_absorpt_empirical_full_min 0.793

loop_
_space_group_symop_operation_xyz
'x, y, z'
'-x, y+1/2, -z'

loop_
_atom_site_label
_atom_site_type_symbol
_atom_site_fract_x
_atom_site_fract_y
_atom_site_fract_z
_atom_site_U_iso_or_equiv
_atom_site_adp_type
_atom_site_occupancy
_atom_site_site_symmetry_order
_atom_site_calc_flag
_atom_site_refinement_flags_posn
_atom_site_refinement_flags_adp
_atom_site_refinement_flags_occupancy
_atom_site_disorder_assembly
_atom_site_disorder_group
Pb01 Pb -0.25039(3) 0.75658(4) 0.00081(2) 0.00977(7) Uani 1 1 d . . . . .
I002 I -0.07153(6) 0.41776(6) 0.02126(3) 0.01192(12) Uani 1 1 d . . . . .
I003 I -0.54968(6) 0.57522(6) 0.00963(3) 0.01405(12) Uani 1 1 d . . . . .
I004 I -0.32764(6) 0.76894(6) -0.18278(3) 0.01176(12) Uani 1 1 d . . . . .
I005 I -0.16682(6) 0.81018(6) 0.18280(3) 0.01348(13) Uani 1 1 d . . . . .
Cl06 Cl 0.6249(3) 0.8716(3) 0.41776(13) 0.0336(6) Uani 1 1 d . . . . .
Cl07 Cl 0.1385(3) 1.0865(3) 0.45991(13) 0.0316(6) Uani 1 1 d . . . . .
N008 N 0.7184(7) 1.2489(9) 0.1706(4) 0.0151(15) Uani 1 1 d . . . . .
H00A H 0.759560 1.287994 0.130049 0.018 Uiso 1 1 calc GR . . . .
H00B H 0.619216 1.266045 0.161454 0.018 Uiso 1 1 calc GR . . . .
H00C H 0.736735 1.139922 0.176065 0.018 Uiso 1 1 calc GR . . . .
N009 N 0.1934(7) 0.6827(8) 0.1571(4) 0.0123(15) Uani 1 1 d . . . . .
H00H H 0.212021 0.702301 0.108195 0.015 Uiso 1 1 calc GR . . . .
H00I H 0.094406 0.686166 0.157502 0.015 Uiso 1 1 calc GR . . . .
H00K H 0.228472 0.582130 0.172808 0.015 Uiso 1 1 calc GR . . . .
C00A C 0.2687(9) 0.8113(10) 0.2116(4) 0.0135(18) Uani 1 1 d . . . . .
H00M H 0.231039 0.920713 0.192229 0.016 Uiso 1 1 calc R . . . .
C00B C 0.2295(9) 0.7875(8) 0.2926(4) 0.0105(17) Uani 1 1 d . . . . .
C00C C 0.4319(9) 0.8056(10) 0.2085(5) 0.018(2) Uani 1 1 d . . . . .
H00N H 0.470329 0.697071 0.224477 0.027 Uiso 1 1 calc GR . . . .
H00O H 0.482455 0.888282 0.243677 0.027 Uiso 1 1 calc GR . . . .
H00Q H 0.449129 0.827895 0.155478 0.027 Uiso 1 1 calc GR . . . .
C00D C 0.2045(9) 0.9262(11) 0.3341(4) 0.0150(17) Uani 1 1 d . U . . .
H00R H 0.211137 1.031281 0.311709 0.018 Uiso 1 1 calc R . . . .
C00E C 0.2235(9) 0.6356(10) 0.3269(4) 0.0145(18) Uani 1 1 d . . . . .
H00S H 0.243786 0.540277 0.299309 0.017 Uiso 1 1 calc R . . . .
C00F C 0.7841(10) 1.3367(11) 0.2441(5) 0.0192(19) Uani 1 1 d . . . . .
H00F H 0.770091 1.456888 0.235689 0.023 Uiso 1 1 calc R . . . .
C00G C 0.7024(9) 1.2848(9) 0.3094(5) 0.0152(18) Uani 1 1 d . . . . .
C00H C 0.9475(10) 1.3012(11) 0.2599(5) 0.027(2) Uani 1 1 d . . . . .
H00D H 0.963056 1.183747 0.268774 0.041 Uiso 1 1 calc GR . . . .
H00E H 0.992510 1.361717 0.305978 0.041 Uiso 1 1 calc GR . . . .
H00G H 0.993082 1.334962 0.215168 0.041 Uiso 1 1 calc GR . . . .
C00I C 0.1700(9) 0.9119(11) 0.4078(5) 0.0187(18) Uani 1 1 d . U . . .
C00J C 0.7031(10) 1.1211(10) 0.3328(5) 0.0173(19) Uani 1 1 d . U . . .
H00J H 0.759480 1.042576 0.309894 0.021 Uiso 1 1 calc R . . . .
C00K C 0.6220(9) 1.0748(10) 0.3889(5) 0.0187(19) Uani 1 1 d . U . . .
C00L C 0.6230(9) 1.3978(11) 0.3451(4) 0.0182(18) Uani 1 1 d . . . . .
H00L H 0.624931 1.509820 0.330893 0.022 Uiso 1 1 calc R . . . .
C00M C 0.1603(10) 0.7591(11) 0.4422(5) 0.0216(19) Uani 1 1 d . U . . .
H00T H 0.135005 0.750407 0.492800 0.026 Uiso 1 1 calc R . . . .
C00N C 0.1880(10) 0.6211(11) 0.4015(5) 0.023(2) Uani 1 1 d . . . . .
H00U H 0.182944 0.516232 0.424286 0.027 Uiso 1 1 calc R . . . .
C00P C 0.5388(10) 1.1863(12) 0.4234(5) 0.025(2) Uani 1 1 d . . . . .
H00P H 0.481690 1.151872 0.461488 0.030 Uiso 1 1 calc R . . . .
C1 C 0.5407(10) 1.3492(11) 0.4014(5) 0.024(2) Uani 1 1 d . . . . .
H1 H 0.485336 1.427588 0.424899 0.029 Uiso 1 1 calc R . . . .

loop_
_atom_site_aniso_label
_atom_site_aniso_U_11
_atom_site_aniso_U_22
_atom_site_aniso_U_33
_atom_site_aniso_U_23
_atom_site_aniso_U_13
_atom_site_aniso_U_12
Pb01 0.00897(14) 0.00963(14) 0.01080(14) 0.00053(12) 0.00177(10) 0.00029(11)
I002 0.0114(3) 0.0103(2) 0.0144(2) -0.0006(2) 0.0031(2) 0.0025(2)
I003 0.0140(3) 0.0115(2) 0.0176(3) -0.0009(2) 0.0054(2) -0.0051(2)
I004 0.0134(3) 0.0113(3) 0.0107(3) -0.0006(2) 0.0025(2) -0.0010(2)
I005 0.0125(3) 0.0164(3) 0.0118(3) -0.0018(2) 0.0028(2) 0.0027(2)
Cl06 0.0581(18) 0.0259(12) 0.0193(12) 0.0056(10) 0.0142(12) -0.0065(12)
Cl07 0.0430(15) 0.0300(12) 0.0240(12) -0.0103(11) 0.0116(11) 0.0100(12)
N008 0.014(4) 0.017(3) 0.014(3) 0.006(3) 0.002(3) -0.002(3)
N009 0.013(4) 0.014(3) 0.010(3) 0.000(3) 0.002(3) 0.003(3)
C00A 0.020(5) 0.010(4) 0.011(4) -0.006(3) 0.001(4) -0.004(3)
C00B 0.012(4) 0.008(4) 0.012(4) 0.003(3) 0.001(3) -0.001(3)
C00C 0.012(4) 0.022(5) 0.019(5) -0.004(4) -0.001(4) -0.008(3)
C00D 0.015(2) 0.015(2) 0.015(2) 0.0004(12) 0.0027(12) 0.0001(12)
C00E 0.017(5) 0.014(4) 0.012(4) 0.003(3) 0.000(3) -0.002(3)
C00F 0.023(5) 0.015(4) 0.020(5) 0.001(4) 0.004(4) -0.004(4)
C00G 0.014(4) 0.014(5) 0.016(4) 0.001(3) -0.003(4) 0.003(3)
C00H 0.020(5) 0.039(6) 0.021(5) 0.002(4) 0.001(4) -0.012(4)
C00I 0.019(2) 0.019(2) 0.018(2) -0.0013(12) 0.0034(13) 0.0006(12)
C00J 0.017(2) 0.017(2) 0.017(2) -0.0009(12) 0.0028(13) 0.0000(12)
C00K 0.019(2) 0.019(2) 0.018(2) -0.0003(12) 0.0027(13) -0.0003(12)
C00L 0.025(5) 0.017(4) 0.011(4) -0.002(4) -0.003(3) 0.008(4)
C00M 0.021(2) 0.023(2) 0.021(2) -0.0001(13) 0.0038(13) -0.0004(12)
C00N 0.025(5) 0.023(5) 0.018(5) 0.008(4) -0.003(4) -0.006(4)
C00P 0.018(5) 0.043(6) 0.014(5) -0.002(4) 0.003(4) -0.006(4)
C1 0.027(5) 0.031(6) 0.014(4) -0.005(4) 0.000(4) 0.012(4)

loop_
_atom_type_symbol
_atom_type_description
_atom_type_scat_dispersion_real
_atom_type_scat_dispersion_imag
_atom_type_scat_source
C C 0.0033 0.0016 'International Tables Vol C Tables 4.2.6.8 and 6.1.1.4'
H H 0.0000 0.0000 'International Tables Vol C Tables 4.2.6.8 and 6.1.1.4'
Cl Cl 0.1484 0.1585 'International Tables Vol C Tables 4.2.6.8 and 6.1.1.4'
I I -0.4742 1.8119 'International Tables Vol C Tables 4.2.6.8 and 6.1.1.4'
N N 0.0061 0.0033 'International Tables Vol C Tables 4.2.6.8 and 6.1.1.4'
Pb Pb -3.3944 10.1111 'International Tables Vol C Tables 4.2.6.8 and 6.1.1.4'

loop_
_geom_angle_atom_site_label_1
_geom_angle_atom_site_label_2
_geom_angle_atom_site_label_3
_geom_angle
_geom_angle_site_symmetry_1
_geom_angle_site_symmetry_3
_geom_angle_publ_flag
I002 Pb01 I002 84.665(9) . 2 ?
I003 Pb01 I002 100.609(16) 2_455 2 ?
I003 Pb01 I002 91.282(16) . . ?
I003 Pb01 I002 174.206(15) 2_455 . ?
I003 Pb01 I002 174.073(17) . 2 ?
I003 Pb01 I003 83.638(8) . 2_455 ?
I003 Pb01 I004 90.196(16) . . ?
I003 Pb01 I005 89.564(15) 2_455 . ?
I003 Pb01 I005 95.410(15) . . ?
I004 Pb01 I002 86.249(14) . 2 ?
I004 Pb01 I002 99.815(15) . . ?
I004 Pb01 I003 83.035(15) . 2_455 ?
I004 Pb01 I005 170.179(17) . . ?
I005 Pb01 I002 88.141(15) . . ?
I005 Pb01 I002 88.792(15) . 2 ?
Pb01 I002 Pb01 141.282(19) . 2_545 ?
Pb01 I003 Pb01 152.25(2) . 2_445 ?
N009 C00A C00B 110.1(6) . . ?
C00C C00A N009 108.5(6) . . ?
C00C C00A C00B 114.0(7) . . ?
C00D C00B C00A 117.5(6) . . ?
C00E C00B C00A 123.1(7) . . ?
C00E C00B C00D 119.4(7) . . ?
C00I C00D C00B 119.9(8) . . ?
C00B C00E C00N 120.6(8) . . ?
N008 C00F C00G 109.0(7) . . ?
C00H C00F N008 108.6(7) . . ?
C00H C00F C00G 113.6(7) . . ?
C00J C00G C00F 120.3(7) . . ?
C00L C00G C00F 120.4(7) . . ?
C00L C00G C00J 119.3(8) . . ?
C00D C00I Cl07 119.9(7) . . ?
C00D C00I C00M 121.1(8) . . ?
C00M C00I Cl07 119.0(6) . . ?
C00K C00J C00G 119.5(8) . . ?
C00J C00K Cl06 119.1(6) . . ?
C00J C00K C00P 121.7(8) . . ?
C00P C00K Cl06 119.2(6) . . ?
C00G C00L C1 120.6(8) . . ?
C00N C00M C00I 119.0(7) . . ?
C00M C00N C00E 119.9(8) . . ?
C00K C00P C1 118.7(8) . . ?
C00L C1 C00P 120.2(8) . . ?

loop_
_geom_bond_atom_site_label_1
_geom_bond_atom_site_label_2
_geom_bond_distance
_geom_bond_site_symmetry_2
_geom_bond_publ_flag
Pb01 I002 3.2135(6) . ?
Pb01 I002 3.3113(6) 2 ?
Pb01 I003 3.1462(6) . ?
Pb01 I003 3.1771(6) 2_455 ?
Pb01 I004 3.1741(6) . ?
Pb01 I005 3.1804(6) . ?
Cl06 C00K 1.737(9) . ?
Cl07 C00I 1.741(9) . ?
N008 C00F 1.512(10) . ?
N009 C00A 1.513(9) . ?
C00A C00B 1.524(10) . ?
C00A C00C 1.507(11) . ?
C00B C00D 1.384(11) . ?
C00B C00E 1.384(10) . ?
C00D C00I 1.376(10) . ?
C00E C00N 1.395(11) . ?
C00F C00G 1.519(11) . ?
C00F C00H 1.511(12) . ?
C00G C00J 1.400(11) . ?
C00G C00L 1.383(11) . ?
C00I C00M 1.395(12) . ?
C00J C00K 1.371(10) . ?
C00K C00P 1.385(12) . ?
C00L C1 1.386(11) . ?
C00M C00N 1.378(12) . ?
C00P C1 1.389(13) . ?
